data_7043474
loop_
_publ_author_name
'Zare, Davood'
'Doistau, Benjamin'
'Nozary, Homayoun'
'Besnard, C\'eline'
'Gu\'en\'ee, Laure'
'Suffren, Yan'
'Pel\'e, Anne-Laure'
'Hauser, Andreas'
'Piguet, Claude'

_publ_section_title
;
 CrIII as an alternative to RuII in metallo-supramolecular chemistry
;
_journal_name_full 'Dalton Trans.'
_journal_paper_doi 10.1039/C7DT01747B
_journal_year 2017
_chemical_formula_moiety 'C62 H42 Cr2 N12, 6(F6 P), 10(C2 H3 N)'
_chemical_formula_sum 'C82 H72 Cr2 F36 N22 P6'
_chemical_formula_weight 2339.43
_space_group_crystal_system triclinic
_space_group_IT_number 2
_space_group_name_Hall '-P 1'
_space_group_name_H-M_alt 'P -1'
_symmetry_space_group_name_Hall '-P 1'
_symmetry_space_group_name_H-M 'P -1'
_atom_sites_solution_hydrogens geom
_atom_sites_solution_primary direct
_audit_creation_date 2016-03-22
_audit_creation_method
;
Olex2 1.2-beta
(compiled 2016.02.19 svn.r3266 for OlexSys, GUI svn.r5155)
;
_audit_update_record
;
2017-04-05 deposited with the CCDC.
2017-06-08 downloaded from the CCDC.
;
_cell_angle_alpha 104.2876(14)
_cell_angle_beta 90.8897(12)
_cell_angle_gamma 104.2657(14)
_cell_formula_units_Z 1
_cell_length_a 10.18638(16)
_cell_length_b 12.5709(2)
_cell_length_c 21.0644(3)
_cell_measurement_reflns_used 18649
_cell_measurement_temperature 180.00(14)
_cell_measurement_theta_max 73.4740
_cell_measurement_theta_min 3.7210
_cell_volume 2524.92(7)
_computing_cell_refinement 'CrysAlisPro 1.171.38.41 (Rigaku OD, 2015)'
_computing_data_collection 'CrysAlisPro 1.171.38.41 (Rigaku OD, 2015)'
_computing_data_reduction 'CrysAlisPro 1.171.38.41 (Rigaku OD, 2015)'
_computing_molecular_graphics 'Olex2 (Dolomanov et al., 2009)'
_computing_publication_material 'Olex2 (Dolomanov et al., 2009)'
_computing_structure_refinement 'ShelXL (Sheldrick, 2015)'
_computing_structure_solution 'SIR2004 (Burla et al., 2007)'
_diffrn_ambient_environment N~2~
_diffrn_ambient_temperature 180.00(14)
_diffrn_detector 'CCD plate'
_diffrn_detector_area_resol_mean 10.4679
_diffrn_detector_type Atlas
_diffrn_measured_fraction_theta_full 0.999
_diffrn_measured_fraction_theta_max 0.984
_diffrn_measurement_details
;
List of Runs (angles in degrees, time in seconds):

  # Type    Start    End  Width  t~exp~   \w     \q     \k     \f   Frames
#--------------------------------------------------------------------------
  1  \w     15.00  41.00   1.00    3.00    --   52.00  80.00 -94.64   26
  2  \w     32.00  58.00   1.00    3.00    --   68.00  76.00 -66.74   26
  3  \w     36.00  88.00   1.00    3.00    --   72.00  77.00 -37.99   52
  4  \w    103.00 145.00   1.00    3.00    --   68.00  76.00 -66.74   42
  5  \w    100.00 169.00   1.00    7.00    --  110.40 111.00 -60.00   69
  6  \w    116.00 143.00   1.00    7.00    --  110.40  61.00  30.00   27
  7  \w    113.00 144.00   1.00    7.00    --  110.40  77.00  60.00   31
  8  \w    100.00 177.00   1.00    7.00    --  110.40 111.00 -30.00   77
  9  \w    108.00 178.00   1.00    7.00    --  110.40  77.00-150.00   70
 10  \w    113.00 149.00   1.00    7.00    --  110.40  77.00-180.00   36
 11  \w     95.00 151.00   1.00    3.00    --   68.00  75.00-116.42   56
 12  \w     78.00 125.00   1.00    3.00    --   72.00  77.00-177.68   47
 13  \w     78.00 105.00   1.00    7.00    --  110.40  61.00-120.00   27
 14  \w     77.00 109.00   1.00    7.00    --  110.40  61.00-150.00   32
 15  \w     74.00 106.00   1.00    7.00    --  110.40  77.00-180.00   32
 16  \w     74.00 147.00   1.00    7.00    --  110.40  77.00-120.00   73
 17  \w     74.00 132.00   1.00    7.00    --  110.40  77.00 -60.00   58
 18  \w     79.00 108.00   1.00    7.00    --  110.40  61.00   0.00   29
 19  \w     77.00 105.00   1.00    7.00    --  110.40  61.00  60.00   28
 20  \w     77.00 106.00   1.00    7.00    --  110.40  61.00  30.00   29
 21  \w     74.00 177.00   1.00    7.00    --  110.40  77.00  90.00  103
 22  \w     94.00 143.00   1.00    3.00    --   60.00  75.00 131.74   49
 23  \w     77.00 103.00   1.00    7.00    --  110.40  61.00 120.00   26
 24  \w     78.00 110.00   1.00    7.00    --  110.40  61.00  90.00   32
 25  \w     74.00 148.00   1.00    7.00    --  110.40  77.00 120.00   74
 26  \w     74.00 177.00   1.00    7.00    --  110.40  77.00 150.00  103
 27  \w     74.00 114.00   1.00    7.00    --  110.40  77.00   0.00   40
 28  \w     74.00 100.00   1.00    7.00    --  110.40  77.00 -30.00   26
 29  \w     74.00 174.00   1.00    7.00    --  110.40  77.00 -90.00  100
 30  \w     74.00 177.00   1.00    7.00    --  110.40  77.00  30.00  103
 31  \w     74.00 100.00   1.00    7.00    --  110.40  77.00  60.00   26
 32  \w     57.00 120.00   1.00    3.00    --   37.56 178.00 150.00   63
 33  \w     63.00 128.00   1.00    3.00    --   37.56 178.00  60.00   65
 34  \w     34.00  61.00   1.00    3.00    --   68.00  75.00-116.42   27
 35  \w     33.00  60.00   1.00    3.00    --   68.00  76.00-156.95   27
 36  \w     36.00  76.00   1.00    3.00    --   72.00  77.00-177.68   40
 37  \w     74.00 101.00   1.00    7.00    --  110.40  77.00-150.00   27
 38  \w     19.00  44.00   1.00    3.00    --   56.00  81.00-177.70   25
 39  \w     -3.00  23.00   1.00    3.00    --   40.00  96.00-104.08   26
 40  \w     19.00  44.00   1.00    3.00    --   56.00  82.00 -19.02   25
 41  \w     19.00  44.00   1.00    3.00    --   56.00  81.00  12.17   25
 42  \w     26.00  51.00   1.00    3.00    --   60.00  74.00  38.47   25
 43  \w     28.00 146.00   1.00    3.00    --   64.00  75.00  62.88  118
 44  \w     24.00  62.00   1.00    3.00    --   60.00  75.00 131.74   38
 45  \w     19.00  44.00   1.00    3.00    --   56.00  81.00 149.97   25
 46  \w     19.00  44.00   1.00    3.00    --   56.00  80.00  90.98   25
 47  \w      5.00  30.00   1.00    3.00    --   44.00  87.00  89.91   25
 48  \w    -74.00  25.00   1.00    3.00    --  -37.56  77.00-150.00   99
 49  \w   -109.00  -5.00   1.00    3.00    --  -37.56 -57.00 120.00  104
 50  \w   -114.00  -5.00   1.00    3.00    --  -37.56 -57.00   0.00  109
 51  \w   -115.00  -5.00   1.00    3.00    --  -37.56 -57.00-120.00  110
 52  \w     23.00  93.00   1.00    7.00    --  110.40 -94.00 -60.00   70
 53  \w     28.00  98.00   1.00    7.00    --  110.40 -94.00   0.00   70
 54  \w     28.00  96.00   1.00    7.00    --  110.40 -94.00  60.00   68
 55  \w     29.00 113.00   1.00    7.00    --  110.40-111.00 150.00   84
 56  \w     30.00 115.00   1.00    7.00    --  110.40-111.00 -90.00   85
;
_diffrn_measurement_device 'four-circle diffractometer'
_diffrn_measurement_device_type 'SuperNova, Dual, Cu at zero, Atlas'
_diffrn_measurement_method '\w scans'
_diffrn_orient_matrix_type 'CrysAlisPro convention (1999,Acta A55,543-557)'
_diffrn_orient_matrix_UB_11 -0.0350483000
_diffrn_orient_matrix_UB_12 -0.0720441000
_diffrn_orient_matrix_UB_13 -0.0716226000
_diffrn_orient_matrix_UB_21 0.0189041000
_diffrn_orient_matrix_UB_22 0.1091948000
_diffrn_orient_matrix_UB_23 -0.0234687000
_diffrn_orient_matrix_UB_31 0.1514188000
_diffrn_orient_matrix_UB_32 0.0046493000
_diffrn_orient_matrix_UB_33 -0.0072840000
_diffrn_radiation_monochromator mirror
_diffrn_radiation_probe x-ray
_diffrn_radiation_type CuK\a
_diffrn_radiation_wavelength 1.54184
_diffrn_reflns_av_R_equivalents 0.0306
_diffrn_reflns_av_unetI/netI 0.0208
_diffrn_reflns_Laue_measured_fraction_full 0.999
_diffrn_reflns_Laue_measured_fraction_max 0.984
_diffrn_reflns_limit_h_max 12
_diffrn_reflns_limit_h_min -11
_diffrn_reflns_limit_k_max 15
_diffrn_reflns_limit_k_min -15
_diffrn_reflns_limit_l_max 26
_diffrn_reflns_limit_l_min -26
_diffrn_reflns_number 39775
_diffrn_reflns_point_group_measured_fraction_full 0.999
_diffrn_reflns_point_group_measured_fraction_max 0.984
_diffrn_reflns_theta_full 67.684
_diffrn_reflns_theta_max 73.717
_diffrn_reflns_theta_min 3.756
_diffrn_source 'micro-focus sealed X-ray tube'
_diffrn_source_type 'SuperNova (Cu) X-ray Source'
_exptl_absorpt_coefficient_mu 3.764
_exptl_absorpt_correction_T_max 0.447
_exptl_absorpt_correction_T_min 0.103
_exptl_absorpt_correction_type analytical
_exptl_absorpt_process_details
;
CrysAlisPro 1.171.38.41 (Rigaku Oxford Diffraction, 2015)
Analytical numeric absorption correction using a multifaceted crystal
            model based on expressions derived by R.C. Clark & J.S. Reid.
(Clark, R. C. & Reid, J. S. (1995). Acta Cryst. A51, 887-897)
Empirical absorption correction using spherical harmonics,
 implemented in SCALE3 ABSPACK scaling algorithm.
;
_exptl_crystal_colour orange
_exptl_crystal_colour_primary orange
_exptl_crystal_density_diffrn 1.539
_exptl_crystal_description plate
_exptl_crystal_F_000 1180
_exptl_crystal_size_max 0.679
_exptl_crystal_size_mid 0.222
_exptl_crystal_size_min 0.126
_refine_diff_density_max 0.595
_refine_diff_density_min -0.432
_refine_diff_density_rms 0.055
_refine_ls_extinction_method none
_refine_ls_goodness_of_fit_ref 1.074
_refine_ls_hydrogen_treatment constr
_refine_ls_matrix_type full
_refine_ls_number_parameters 790
_refine_ls_number_reflns 10061
_refine_ls_number_restraints 328
_refine_ls_restrained_S_all 1.089
_refine_ls_R_factor_all 0.0590
_refine_ls_R_factor_gt 0.0518
_refine_ls_shift/su_max 0.001
_refine_ls_shift/su_mean 0.000
_refine_ls_structure_factor_coef Fsqd
_refine_ls_weighting_details 'w=1/[\s^2^(Fo^2^)+(0.0864P)^2^+1.1927P] where P=(Fo^2^+2Fc^2^)/3'
_refine_ls_weighting_scheme calc
_refine_ls_wR_factor_gt 0.1460
_refine_ls_wR_factor_ref 0.1535
_reflns_Friedel_coverage 0.000
_reflns_number_gt 8681
_reflns_number_total 10061
_reflns_threshold_expression 'I > 2\s(I)'
_cod_data_source_file c7dt01747b2.cif
_cod_data_source_block 14
_cod_database_code 7043474
_chemical_oxdiff_formula 'Cr2 N12 P6 F36 C65 h30'
_shelx_space_group_comment
;
The symmetry employed for this shelxl refinement is uniquely defined
by the following loop, which should always be used as a source of
symmetry information in preference to the above space-group names.
They are only intended as comments.
;
_reflns_odcompleteness_completeness 99.96
_reflns_odcompleteness_iscentric 1
_reflns_odcompleteness_theta 66.97
_olex2_refinement_description
;
1. Fixed Uiso
 At 1.2 times of:
  All C(H) groups
 At 1.5 times of:
  All C(H,H,H) groups
2. Restrained distances
 N48B-C47B = N48A-C47A
 1.16 with sigma of 0.02
 C47A-C46A = C47B-C46B
 1.45 with sigma of 0.02
 N45B-C44B = N45A-C44A
 1.16 with sigma of 0.02
 C44A-C43A = C44B-C43B
 1.45 with sigma of 0.02
 N54A-C53A = N54B_$2-C53B_$2
 1.16 with sigma of 0.02
 C53B-C52B = C53A_$2-C52A_$2
 1.45 with sigma of 0.02
 N48A-C46A
 2.61 with sigma of 0.04
 N48B-C46B
 2.61 with sigma of 0.04
 N45A-C43A
 2.61 with sigma of 0.04
 C43B-N45B
 2.61 with sigma of 0.04
 N54A-C52A
 2.61 with sigma of 0.04
 N54B-C52B
 2.61 with sigma of 0.04
 F12A-F10A \\sim F12A-F14A \\sim F12A-F13A \\sim F12A-F11A \\sim F10A-F14A
\\sim F10A-F11A \\sim F10A-
 F9A \\sim F14A-F13A \\sim F14A-F9A \\sim F13A-F11A \\sim F11A-F9A
 with sigma of 0.04
 P8A-F12A \\sim P8A-F10A \\sim P8A-F14A \\sim P8A-F13A \\sim P8A-F11A \\sim
P8A-F9A
 with sigma of 0.02
 F9B-F11B \\sim F9B-F13B \\sim F9B-F10B \\sim F9B-F14B \\sim F11B-F13B \\sim
F11B-F10B \\sim F13B-F14B
 \\sim F13B-F12B \\sim F10B-F14B \\sim F14B-F12B
 with sigma of 0.04
 P8B-F9B \\sim P8B-F11B \\sim P8B-F13B \\sim P8B-F10B \\sim P8B-F14B \\sim
P8B-F12B
 with sigma of 0.02
3. Uiso/Uaniso restraints and constraints
Uanis(C46A) = Uanis(C46B)
Uanis(C43A) = Uanis(C43B)
Uanis(N54B) = Uanis(N54A)
Uanis(C53B) = Uanis(C53A)
Uanis(C52B) = Uanis(C52A)
Uanis(F12B) = Uanis(F12A)
4. Rigid body (RIGU) restrains
 N48A, C46A, C47A
 with sigma for 1-2 distances of 0.004 and sigma for 1-3 distances of 0.004
 N48B, C46B, C47B
 with sigma for 1-2 distances of 0.004 and sigma for 1-3 distances of 0.004
 N45B, C43B, C44B
 with sigma for 1-2 distances of 0.004 and sigma for 1-3 distances of 0.004
 N45A, C43A, C44A
 with sigma for 1-2 distances of 0.004 and sigma for 1-3 distances of 0.004
 N54B, C52B, C53B
 with sigma for 1-2 distances of 0.004 and sigma for 1-3 distances of 0.004
 N54A, C52A, C53A
 with sigma for 1-2 distances of 0.004 and sigma for 1-3 distances of 0.004
 P8B, F9B, F10B, F11B, F12B, F13B, F14B
 with sigma for 1-2 distances of 0.004 and sigma for 1-3 distances of 0.004
 P8A, F9A, F10A, F11A, F12A, F13A, F14A
 with sigma for 1-2 distances of 0.004 and sigma for 1-3 distances of 0.004
5. Others
 Sof(N48B)=Sof(C46B)=Sof(H46A)=Sof(H46B)=Sof(H46C)=Sof(C47B)=1-FVAR(1)
 Sof(N48A)=Sof(C46A)=Sof(H46D)=Sof(H46E)=Sof(H46F)=Sof(C47A)=FVAR(1)
 Sof(N45B)=Sof(C43B)=Sof(H43A)=Sof(H43B)=Sof(H43C)=Sof(C44B)=1-FVAR(2)
 Sof(N45A)=Sof(C43A)=Sof(H43D)=Sof(H43E)=Sof(H43F)=Sof(C44A)=FVAR(2)
 Sof(P8B)=Sof(F9B)=Sof(F10B)=Sof(F11B)=Sof(F12B)=Sof(F13B)=Sof(F14B)=1-FVAR(3)
 Sof(P8A)=Sof(F9A)=Sof(F10A)=Sof(F11A)=Sof(F12A)=Sof(F13A)=Sof(F14A)=FVAR(3)
 Sof(N54B)=Sof(C52B)=Sof(H52A)=Sof(H52B)=Sof(H52C)=Sof(C53B)=1-FVAR(4)
 Sof(N54A)=Sof(C52A)=Sof(H52D)=Sof(H52E)=Sof(H52F)=Sof(C53A)=FVAR(4)
6.a Aromatic/amide H refined with riding coordinates:
 C7(H7), C8(H8), C9(H9), C10(H10), C13(H13), C16(H16), C19(H19), C20(H20),
 C21(H21), C22(H22), C23(H23), C24(H24), C25(H25), C26(H26), C29(H29), C30(H30),
  C31(H31), C34(H34), C35(H35), C36(H36), C37(H37)
6.b Idealised Me refined as rotating group:
 C40(H40A,H40B,H40C), C46A(H46D,H46E,H46F), C46B(H46A,H46B,H46C), C43B(H43A,
 H43B,H43C), C43A(H43D,H43E,H43F), C52A(H52D,H52E,H52F), C52B(H52A,H52B,H52C),
 C49(H49A,H49B,H49C)
;
_shelx_shelxl_version_number 2014/7
_olex2_submission_special_instructions 'No special instructions were received'
_oxdiff_exptl_absorpt_empirical_details
;
Empirical correction (ABSPACK) includes:
- Absorption correction using spherical harmonics
- Frame scaling
;
_oxdiff_exptl_absorpt_empirical_full_max 1.670
_oxdiff_exptl_absorpt_empirical_full_min 0.499

loop_
_space_group_symop_operation_xyz
'x, y, z'
'-x, -y, -z'

loop_
_atom_site_label
_atom_site_type_symbol
_atom_site_fract_x
_atom_site_fract_y
_atom_site_fract_z
_atom_site_U_iso_or_equiv
_atom_site_adp_type
_atom_site_occupancy
_atom_site_site_symmetry_order
_atom_site_calc_flag
_atom_site_refinement_flags_posn
_atom_site_refinement_flags_adp
_atom_site_refinement_flags_occupancy
_atom_site_disorder_assembly
_atom_site_disorder_group
Cr1 Cr 0.43667(4) 0.66436(3) 0.77025(2) 0.03843(12) Uani 1 1 d . . . . .
N1 N 0.5122(2) 0.79178(18) 0.72460(10) 0.0430(4) Uani 1 1 d . . . . .
N2 N 0.31443(18) 0.61450(16) 0.68813(8) 0.0345(4) Uani 1 1 d . . . . .
N3 N 0.3095(2) 0.51541(18) 0.78083(9) 0.0426(4) Uani 1 1 d . . . . .
N4 N 0.3285(2) 0.76003(19) 0.83031(10) 0.0459(5) Uani 1 1 d . . . . .
N5 N 0.5554(2) 0.71733(19) 0.85377(10) 0.0475(5) Uani 1 1 d . . . . .
N6 N 0.5922(2) 0.5865(2) 0.74531(11) 0.0493(5) Uani 1 1 d . . . . .
C7 C 0.6189(3) 0.8831(2) 0.74814(15) 0.0550(7) Uani 1 1 d . . . . .
H7 H 0.6655 0.8915 0.7892 0.066 Uiso 1 1 calc R . . . .
C8 C 0.6615(3) 0.9640(3) 0.71395(17) 0.0648(8) Uani 1 1 d . . . . .
H8 H 0.7367 1.0273 0.7314 0.078 Uiso 1 1 calc R . . . .
C9 C 0.5948(3) 0.9528(3) 0.65471(17) 0.0635(8) Uani 1 1 d . . . . .
H9 H 0.6237 1.0082 0.6308 0.076 Uiso 1 1 calc R . . . .
C10 C 0.4848(3) 0.8601(2) 0.62998(14) 0.0512(6) Uani 1 1 d . . . . .
H10 H 0.4373 0.8510 0.5890 0.061 Uiso 1 1 calc R . . . .
C11 C 0.4457(2) 0.7813(2) 0.66606(11) 0.0405(5) Uani 1 1 d . . . . .
C12 C 0.3294(2) 0.68039(19) 0.64564(10) 0.0360(4) Uani 1 1 d . . . . .
C13 C 0.2415(2) 0.6514(2) 0.59030(11) 0.0392(5) Uani 1 1 d . . . . .
H13 H 0.2519 0.6979 0.5604 0.047 Uiso 1 1 calc R . . . .
C14 C 0.1362(2) 0.5517(2) 0.57913(10) 0.0390(5) Uani 1 1 d . . . . .
C15 C 0.0416(3) 0.5168(2) 0.52289(12) 0.0440(5) Uani 1 1 d . . . . .
C16 C 0.1227(2) 0.4840(2) 0.62347(11) 0.0394(5) Uani 1 1 d . . . . .
H16 H 0.0527 0.4154 0.6159 0.047 Uiso 1 1 calc R . . . .
C17 C 0.2131(2) 0.51907(19) 0.67827(10) 0.0355(4) Uani 1 1 d . . . . .
C18 C 0.2105(2) 0.4614(2) 0.73147(11) 0.0388(5) Uani 1 1 d . . . . .
C19 C 0.1158(3) 0.3629(2) 0.73250(13) 0.0496(6) Uani 1 1 d . . . . .
H19 H 0.0481 0.3261 0.6971 0.060 Uiso 1 1 calc R . . . .
C20 C 0.1209(3) 0.3181(3) 0.78612(15) 0.0636(8) Uani 1 1 d . . . . .
H20 H 0.0548 0.2516 0.7887 0.076 Uiso 1 1 calc R . . . .
C21 C 0.2228(4) 0.3711(3) 0.83539(15) 0.0704(9) Uani 1 1 d . . . . .
H21 H 0.2296 0.3402 0.8718 0.084 Uiso 1 1 calc R . . . .
C22 C 0.3149(3) 0.4691(3) 0.83173(13) 0.0579(7) Uani 1 1 d . . . . .
H22 H 0.3848 0.5055 0.8662 0.069 Uiso 1 1 calc R . . . .
C23 C 0.2099(3) 0.7769(3) 0.81341(14) 0.0554(6) Uani 1 1 d . . . . .
H23 H 0.1722 0.7470 0.7691 0.066 Uiso 1 1 calc R . . . .
C24 C 0.1404(4) 0.8372(3) 0.85908(17) 0.0676(8) Uani 1 1 d . . . . .
H24 H 0.0564 0.8494 0.8465 0.081 Uiso 1 1 calc R . . . .
C25 C 0.1967(4) 0.8792(3) 0.92366(17) 0.0758(10) Uani 1 1 d . . . . .
H25 H 0.1498 0.9189 0.9560 0.091 Uiso 1 1 calc R . . . .
C26 C 0.3187(4) 0.8638(3) 0.94099(15) 0.0684(8) Uani 1 1 d . . . . .
H26 H 0.3574 0.8929 0.9851 0.082 Uiso 1 1 calc R . . . .
C27 C 0.3850(3) 0.8054(2) 0.89352(13) 0.0544(6) Uani 1 1 d . . . . .
C28 C 0.5180(3) 0.7854(2) 0.90561(13) 0.0540(7) Uani 1 1 d . . . . .
C29 C 0.6042(4) 0.8290(3) 0.96333(15) 0.0695(9) Uani 1 1 d . . . . .
H29 H 0.5801 0.8785 1.0006 0.083 Uiso 1 1 calc R . . . .
C30 C 0.7251(4) 0.7988(3) 0.96503(17) 0.0739(10) Uani 1 1 d . . . . .
H30 H 0.7850 0.8286 1.0039 0.089 Uiso 1 1 calc R . . . .
C31 C 0.7608(3) 0.7267(3) 0.91207(16) 0.0656(8) Uani 1 1 d . . . . .
H31 H 0.8437 0.7053 0.9139 0.079 Uiso 1 1 calc R . . . .
C32 C 0.6726(3) 0.6858(3) 0.85577(14) 0.0543(7) Uani 1 1 d . . . . .
C33 C 0.6904(3) 0.6060(3) 0.79460(14) 0.0558(7) Uani 1 1 d . . . . .
C34 C 0.7931(3) 0.5512(4) 0.7857(2) 0.0787(10) Uani 1 1 d . . . . .
H34 H 0.8611 0.5652 0.8203 0.094 Uiso 1 1 calc R . . . .
C35 C 0.7961(4) 0.4754(4) 0.7258(2) 0.0887(12) Uani 1 1 d . . . . .
H35 H 0.8650 0.4358 0.7196 0.106 Uiso 1 1 calc R . . . .
C36 C 0.6999(4) 0.4578(4) 0.6759(2) 0.0794(10) Uani 1 1 d . . . . .
H36 H 0.7021 0.4075 0.6343 0.095 Uiso 1 1 calc R . . . .
C37 C 0.5990(3) 0.5149(3) 0.68721(15) 0.0587(7) Uani 1 1 d . . . . .
H37 H 0.5319 0.5031 0.6525 0.070 Uiso 1 1 calc R . . . .
P8A P -0.0594(7) 0.0889(6) 0.8850(3) 0.0687(16) Uani 0.502(5) 1 d D U . A 1
F9A F -0.1288(10) -0.0420(7) 0.8473(4) 0.095(2) Uani 0.502(5) 1 d D U . A 1
F10A F -0.1885(8) 0.0951(9) 0.9217(5) 0.113(3) Uani 0.502(5) 1 d D U . A 1
F11A F -0.0007(12) 0.0443(9) 0.9401(5) 0.106(3) Uani 0.502(5) 1 d D U . A 1
F12A F 0.0165(7) 0.2136(5) 0.9195(3) 0.0997(12) Uani 0.502(5) 1 d D U . A 1
F13A F 0.0725(8) 0.0820(8) 0.8458(4) 0.091(2) Uani 0.502(5) 1 d D U . A 1
F14A F -0.1178(14) 0.1265(10) 0.8263(5) 0.081(3) Uani 0.502(5) 1 d D U . A 1
P8B P 0.9350(6) 0.0755(5) 0.8863(3) 0.0530(11) Uani 0.498(5) 1 d D U . A 2
F9B F 0.9042(9) -0.0323(7) 0.8264(3) 0.085(2) Uani 0.498(5) 1 d D U . A 2
F10B F 0.7823(7) 0.0408(7) 0.9052(4) 0.0857(19) Uani 0.498(5) 1 d D U . A 2
F11B F 0.9777(10) 0.0059(8) 0.9330(4) 0.079(2) Uani 0.498(5) 1 d D U . A 2
F12B F 0.9651(7) 0.1829(5) 0.9497(3) 0.0997(12) Uani 0.498(5) 1 d D U . A 2
F13B F 1.0866(7) 0.1148(9) 0.8711(4) 0.100(3) Uani 0.498(5) 1 d D U . A 2
F14B F 0.8871(15) 0.1504(11) 0.8426(6) 0.093(3) Uani 0.498(5) 1 d D U . A 2
P1 P 0.83440(9) 0.16164(6) 0.55639(4) 0.0604(2) Uani 1 1 d . . . . .
F2 F 0.6755(2) 0.1184(2) 0.54729(13) 0.0969(7) Uani 1 1 d . . . . .
F3 F 0.8297(3) 0.2866(2) 0.55637(15) 0.1033(8) Uani 1 1 d . . . . .
F4 F 0.8291(3) 0.1946(2) 0.63374(11) 0.1003(8) Uani 1 1 d . . . . .
F5 F 0.9985(2) 0.2039(2) 0.56688(13) 0.0951(7) Uani 1 1 d . . . . .
F6 F 0.8406(3) 0.03848(19) 0.55728(15) 0.1069(8) Uani 1 1 d . . . . .
F7 F 0.8388(3) 0.1333(3) 0.47930(12) 0.1211(10) Uani 1 1 d . . . . .
P19 P 0.5000 0.5000 1.0000 0.0799(4) Uani 1 2 d S T P . .
F20 F 0.3524(3) 0.4163(2) 0.97571(12) 0.1058(9) Uani 1 1 d . . . . .
F21 F 0.4535(3) 0.59587(19) 0.97582(11) 0.0990(8) Uani 1 1 d . . . . .
F22 F 0.5504(3) 0.4596(3) 0.92942(12) 0.1102(9) Uani 1 1 d . . . . .
N42 N 0.0539(5) 0.5858(4) 0.9056(3) 0.1265(17) Uani 1 1 d . . . . .
C40 C 0.1684(6) 0.6232(6) 1.0241(3) 0.127(2) Uani 1 1 d . . . . .
H40A H 0.2186 0.5660 1.0244 0.190 Uiso 1 1 calc GR . . . .
H40B H 0.0980 0.6177 1.0552 0.190 Uiso 1 1 calc GR . . . .
H40C H 0.2312 0.6991 1.0370 0.190 Uiso 1 1 calc GR . . . .
C41 C 0.1045(5) 0.6032(5) 0.9575(3) 0.1078(16) Uani 1 1 d . . . . .
P15 P 0.5000 0.5000 0.5000 0.0532(2) Uani 1 2 d S T P . .
F16 F 0.4567(2) 0.38361(18) 0.44424(10) 0.0803(6) Uani 1 1 d . . . . .
F17 F 0.3955(2) 0.44763(17) 0.54705(9) 0.0693(5) Uani 1 1 d . . . . .
F18 F 0.6160(2) 0.4572(2) 0.52939(10) 0.0809(6) Uani 1 1 d . . . . .
N48A N 0.287(3) 0.969(3) 0.7254(14) 0.141(6) Uani 0.53(6) 1 d D U . B 1
N48B N 0.232(4) 0.917(4) 0.701(2) 0.142(11) Uani 0.47(6) 1 d D U . B 2
C46A C 0.087(5) 1.022(4) 0.677(2) 0.120(3) Uani 0.53(6) 1 d D U . B 1
H46D H 0.0620 0.9761 0.6313 0.179 Uiso 0.53(6) 1 calc GR . . B 1
H46E H 0.1101 1.1031 0.6771 0.179 Uiso 0.53(6) 1 calc GR . . B 1
H46F H 0.0096 1.0063 0.7031 0.179 Uiso 0.53(6) 1 calc GR . . B 1
C46B C 0.079(5) 1.040(4) 0.676(3) 0.120(3) Uani 0.47(6) 1 d D U . B 2
H46A H 0.0883 1.0474 0.6313 0.179 Uiso 0.47(6) 1 calc GR . . B 2
H46B H 0.1064 1.1158 0.7071 0.179 Uiso 0.47(6) 1 calc GR . . B 2
H46C H -0.0160 1.0041 0.6812 0.179 Uiso 0.47(6) 1 calc GR . . B 2
C47A C 0.202(3) 0.996(3) 0.7035(17) 0.114(7) Uani 0.53(6) 1 d D U . B 1
C47B C 0.165(3) 0.971(2) 0.6906(14) 0.087(5) Uani 0.47(6) 1 d D U . B 2
N45B N 0.106(4) 0.2635(18) 0.3012(9) 0.142(10) Uani 0.38(3) 1 d D U . C 2
C43B C 0.156(4) 0.239(4) 0.4153(14) 0.092(4) Uani 0.38(3) 1 d D U . C 2
H43A H 0.1484 0.3020 0.4520 0.139 Uiso 0.38(3) 1 calc GR . . C 2
H43B H 0.2495 0.2316 0.4160 0.139 Uiso 0.38(3) 1 calc GR . . C 2
H43C H 0.0939 0.1683 0.4194 0.139 Uiso 0.38(3) 1 calc GR . . C 2
C44B C 0.121(3) 0.261(3) 0.3546(12) 0.095(6) Uani 0.38(3) 1 d D U . C 2
N45A N 0.0253(17) 0.2810(9) 0.3146(6) 0.117(4) Uani 0.62(3) 1 d D U . C 1
C43A C 0.129(2) 0.256(2) 0.4190(8) 0.092(4) Uani 0.62(3) 1 d D U . C 1
H43D H 0.0579 0.2554 0.4497 0.139 Uiso 0.62(3) 1 calc GR . . C 1
H43E H 0.2068 0.3214 0.4372 0.139 Uiso 0.62(3) 1 calc GR . . C 1
H43F H 0.1581 0.1858 0.4120 0.139 Uiso 0.62(3) 1 calc GR . . C 1
C44A C 0.0769(16) 0.2655(18) 0.3573(6) 0.086(3) Uani 0.62(3) 1 d D U . C 1
N54A N 0.494(2) 0.078(2) 0.8863(13) 0.119(3) Uani 0.666(11) 1 d D U . D 1
C52A C 0.5576(15) 0.2164(9) 0.8126(5) 0.131(3) Uani 0.666(11) 1 d D U . D 1
H52D H 0.4974 0.1887 0.7720 0.196 Uiso 0.666(11) 1 calc GR . . D 1
H52E H 0.6517 0.2205 0.8019 0.196 Uiso 0.666(11) 1 calc GR . . D 1
H52F H 0.5500 0.2921 0.8359 0.196 Uiso 0.666(11) 1 calc GR . . D 1
C53A C 0.5187(10) 0.1393(10) 0.8540(5) 0.093(2) Uani 0.666(11) 1 d D U . D 1
N54B N 0.511(5) 0.059(5) 0.888(3) 0.119(3) Uani 0.334(11) 1 d D U . D 2
C52B C 0.445(3) 0.1870(18) 0.8181(10) 0.131(3) Uani 0.334(11) 1 d D U . D 2
H52A H 0.4519 0.1553 0.7712 0.196 Uiso 0.334(11) 1 calc GR . . D 2
H52B H 0.5153 0.2584 0.8340 0.196 Uiso 0.334(11) 1 calc GR . . D 2
H52C H 0.3550 0.2013 0.8244 0.196 Uiso 0.334(11) 1 calc GR . . D 2
C53B C 0.463(2) 0.106(2) 0.8547(11) 0.093(2) Uani 0.334(11) 1 d D U . D 2
N51 N 0.3844(5) 0.2740(4) 0.6776(3) 0.1198(15) Uani 1 1 d . . . . .
C49 C 0.3612(7) 0.1727(5) 0.5538(3) 0.1192(18) Uani 1 1 d . . . . .
H49A H 0.4270 0.2186 0.5313 0.179 Uiso 1 1 calc GR . . . .
H49B H 0.2690 0.1640 0.5355 0.179 Uiso 1 1 calc GR . . . .
H49C H 0.3787 0.0977 0.5474 0.179 Uiso 1 1 calc GR . . . .
C50 C 0.3746(5) 0.2285(4) 0.6231(3) 0.0891(11) Uani 1 1 d . . . . .

loop_
_atom_site_aniso_label
_atom_site_aniso_U_11
_atom_site_aniso_U_22
_atom_site_aniso_U_33
_atom_site_aniso_U_23
_atom_site_aniso_U_13
_atom_site_aniso_U_12
Cr1 0.0298(2) 0.0492(2) 0.03092(19) 0.01012(15) -0.00812(14) 0.00131(15)
N1 0.0325(10) 0.0488(11) 0.0411(10) 0.0106(8) -0.0037(8) -0.0003(8)
N2 0.0281(9) 0.0431(9) 0.0291(8) 0.0087(7) -0.0032(7) 0.0041(7)
N3 0.0384(11) 0.0520(11) 0.0343(9) 0.0155(8) -0.0089(8) 0.0024(8)
N4 0.0417(11) 0.0542(12) 0.0369(10) 0.0094(9) -0.0018(8) 0.0062(9)
N5 0.0406(11) 0.0571(12) 0.0365(10) 0.0128(9) -0.0103(8) -0.0024(9)
N6 0.0336(11) 0.0666(14) 0.0485(12) 0.0204(10) -0.0053(9) 0.0091(9)
C7 0.0388(14) 0.0575(15) 0.0554(15) 0.0113(12) -0.0078(11) -0.0080(11)
C8 0.0476(16) 0.0570(16) 0.075(2) 0.0153(14) -0.0013(14) -0.0109(13)
C9 0.0562(18) 0.0589(17) 0.0698(19) 0.0262(14) 0.0074(14) -0.0051(13)
C10 0.0458(15) 0.0558(15) 0.0498(14) 0.0205(12) 0.0030(11) 0.0023(11)
C11 0.0325(12) 0.0469(12) 0.0378(11) 0.0098(9) 0.0014(9) 0.0039(9)
C12 0.0286(11) 0.0455(12) 0.0331(10) 0.0113(9) 0.0001(8) 0.0071(9)
C13 0.0363(12) 0.0483(12) 0.0320(10) 0.0138(9) -0.0016(8) 0.0057(9)
C14 0.0343(12) 0.0504(12) 0.0300(10) 0.0098(9) -0.0060(9) 0.0079(10)
C15 0.0427(13) 0.0517(13) 0.0344(10) 0.0139(9) -0.0077(9) 0.0040(10)
C16 0.0349(12) 0.0450(12) 0.0337(10) 0.0106(9) -0.0066(9) 0.0020(9)
C17 0.0319(11) 0.0413(11) 0.0320(10) 0.0109(8) -0.0032(8) 0.0057(9)
C18 0.0356(12) 0.0470(12) 0.0328(10) 0.0136(9) -0.0059(8) 0.0060(9)
C19 0.0459(14) 0.0543(14) 0.0434(13) 0.0194(11) -0.0097(10) -0.0027(11)
C20 0.0661(19) 0.0639(17) 0.0552(16) 0.0315(14) -0.0105(14) -0.0085(14)
C21 0.084(2) 0.074(2) 0.0500(16) 0.0362(15) -0.0175(15) -0.0046(16)
C22 0.0611(17) 0.0680(17) 0.0407(13) 0.0242(12) -0.0173(12) 0.0005(13)
C23 0.0562(17) 0.0622(16) 0.0453(14) 0.0121(12) 0.0046(12) 0.0126(13)
C24 0.0615(19) 0.078(2) 0.0673(19) 0.0184(16) 0.0123(15) 0.0256(16)
C25 0.093(3) 0.078(2) 0.0543(18) 0.0073(15) 0.0220(17) 0.027(2)
C26 0.078(2) 0.076(2) 0.0427(14) 0.0042(13) 0.0026(14) 0.0142(17)
C27 0.0636(18) 0.0540(14) 0.0371(12) 0.0089(11) -0.0003(11) 0.0029(12)
C28 0.0561(16) 0.0543(15) 0.0403(13) 0.0125(11) -0.0120(11) -0.0057(12)
C29 0.081(2) 0.0684(19) 0.0425(14) 0.0088(13) -0.0137(14) -0.0053(16)
C30 0.065(2) 0.084(2) 0.0589(18) 0.0222(16) -0.0318(15) -0.0088(17)
C31 0.0470(16) 0.082(2) 0.0588(17) 0.0269(16) -0.0216(13) -0.0069(14)
C32 0.0348(13) 0.0695(17) 0.0543(15) 0.0271(13) -0.0154(11) -0.0042(12)
C33 0.0328(13) 0.0788(19) 0.0564(15) 0.0271(14) -0.0070(11) 0.0065(12)
C34 0.0440(17) 0.118(3) 0.084(2) 0.041(2) -0.0093(16) 0.0247(18)
C35 0.063(2) 0.129(4) 0.088(3) 0.029(3) 0.0081(19) 0.050(2)
C36 0.069(2) 0.106(3) 0.072(2) 0.018(2) 0.0090(17) 0.043(2)
C37 0.0464(16) 0.0760(19) 0.0538(16) 0.0137(14) -0.0002(12) 0.0192(14)
P8A 0.047(2) 0.099(3) 0.057(2) 0.0386(19) -0.0074(14) -0.0033(16)
F9A 0.075(5) 0.091(3) 0.106(6) 0.032(3) -0.028(4) -0.007(3)
F10A 0.079(4) 0.172(8) 0.105(5) 0.062(5) 0.037(4) 0.036(5)
F11A 0.093(4) 0.134(7) 0.093(5) 0.060(5) -0.030(3) 0.003(4)
F12A 0.096(3) 0.094(2) 0.094(3) 0.004(2) -0.010(2) 0.018(2)
F13A 0.064(4) 0.116(5) 0.099(5) 0.041(4) 0.021(3) 0.020(3)
F14A 0.071(4) 0.094(4) 0.076(4) 0.041(4) -0.015(3) -0.002(3)
P8B 0.0395(18) 0.0651(15) 0.051(2) 0.0114(13) 0.0026(13) 0.0101(12)
F9B 0.066(4) 0.116(5) 0.062(3) -0.001(3) -0.014(2) 0.029(3)
F10B 0.052(3) 0.118(5) 0.094(4) 0.043(4) 0.020(3) 0.019(3)
F11B 0.084(5) 0.099(5) 0.066(3) 0.026(3) 0.004(3) 0.039(4)
F12B 0.096(3) 0.094(2) 0.094(3) 0.004(2) -0.010(2) 0.018(2)
F13B 0.037(2) 0.157(7) 0.094(5) 0.043(4) 0.001(3) -0.006(3)
F14B 0.079(5) 0.128(7) 0.089(6) 0.054(5) 0.012(4) 0.035(5)
P1 0.0613(5) 0.0530(4) 0.0567(4) 0.0171(3) -0.0018(3) -0.0067(3)
F2 0.0561(12) 0.1134(18) 0.1129(18) 0.0437(15) -0.0116(11) -0.0068(11)
F3 0.1060(19) 0.0697(13) 0.138(2) 0.0430(14) 0.0087(16) 0.0138(12)
F4 0.0991(18) 0.1186(19) 0.0607(12) 0.0147(12) 0.0012(11) -0.0043(14)
F5 0.0634(13) 0.0877(15) 0.1147(18) 0.0139(13) 0.0057(12) -0.0038(11)
F6 0.111(2) 0.0617(12) 0.138(2) 0.0253(13) -0.0177(17) 0.0070(12)
F7 0.137(2) 0.141(2) 0.0636(14) 0.0204(14) 0.0144(14) 0.0020(19)
P19 0.1126(11) 0.0626(7) 0.0561(6) 0.0209(5) -0.0406(7) 0.0048(7)
F20 0.119(2) 0.0941(16) 0.0916(16) 0.0430(13) -0.0538(14) -0.0119(14)
F21 0.138(2) 0.0759(13) 0.0795(14) 0.0309(11) -0.0458(14) 0.0139(13)
F22 0.146(2) 0.127(2) 0.0667(13) 0.0288(13) -0.0258(14) 0.0498(18)
N42 0.096(3) 0.118(3) 0.169(5) 0.058(3) -0.037(3) 0.017(3)
C40 0.115(4) 0.139(5) 0.142(5) 0.056(4) -0.006(4) 0.044(4)
C41 0.075(3) 0.102(3) 0.160(5) 0.053(3) -0.002(3) 0.031(2)
P15 0.0465(5) 0.0654(6) 0.0475(5) 0.0113(4) 0.0086(4) 0.0170(4)
F16 0.0687(12) 0.0788(13) 0.0737(12) -0.0067(10) 0.0162(10) 0.0088(10)
F17 0.0631(11) 0.0819(12) 0.0667(11) 0.0239(9) 0.0230(9) 0.0200(9)
F18 0.0703(13) 0.1253(18) 0.0653(11) 0.0312(11) 0.0131(9) 0.0515(12)
N48A 0.142(11) 0.146(14) 0.147(13) 0.049(11) 0.039(9) 0.047(11)
N48B 0.148(17) 0.16(2) 0.171(19) 0.081(17) 0.077(14) 0.097(16)
C46A 0.121(5) 0.073(11) 0.156(6) 0.013(6) 0.008(4) 0.026(5)
C46B 0.121(5) 0.073(11) 0.156(6) 0.013(6) 0.008(4) 0.026(5)
C47A 0.117(12) 0.088(12) 0.138(14) 0.031(10) 0.037(8) 0.027(10)
C47B 0.087(10) 0.076(8) 0.103(10) 0.022(7) 0.042(8) 0.030(8)
N45B 0.17(2) 0.116(11) 0.129(8) 0.040(8) 0.012(10) 0.009(13)
C43B 0.066(9) 0.098(8) 0.107(4) 0.012(5) 0.006(4) 0.024(5)
C44B 0.066(14) 0.080(10) 0.121(7) 0.024(7) 0.010(8) -0.011(10)
N45A 0.111(8) 0.123(6) 0.106(6) 0.012(5) -0.025(5) 0.032(6)
C43A 0.066(9) 0.098(8) 0.107(4) 0.012(5) 0.006(4) 0.024(5)
C44A 0.054(7) 0.096(6) 0.096(5) 0.010(4) -0.005(4) 0.011(6)
N54A 0.095(6) 0.163(8) 0.117(4) 0.054(5) 0.024(4) 0.044(4)
C52A 0.172(10) 0.132(6) 0.114(5) 0.040(4) 0.025(7) 0.076(7)
C53A 0.083(6) 0.117(6) 0.080(3) 0.017(4) 0.005(5) 0.039(5)
N54B 0.095(6) 0.163(8) 0.117(4) 0.054(5) 0.024(4) 0.044(4)
C52B 0.172(10) 0.132(6) 0.114(5) 0.040(4) 0.025(7) 0.076(7)
C53B 0.083(6) 0.117(6) 0.080(3) 0.017(4) 0.005(5) 0.039(5)
N51 0.124(4) 0.114(3) 0.111(3) 0.021(3) 0.017(3) 0.019(3)
C49 0.137(5) 0.094(3) 0.107(4) 0.000(3) -0.009(3) 0.022(3)
C50 0.084(3) 0.075(2) 0.099(3) 0.016(2) 0.006(2) 0.012(2)

loop_
_atom_type_symbol
_atom_type_description
_atom_type_scat_dispersion_real
_atom_type_scat_dispersion_imag
_atom_type_scat_source
C C 0.0181 0.0091 'International Tables Vol C Tables 4.2.6.8 and 6.1.1.4'
H H 0.0000 0.0000 'International Tables Vol C Tables 4.2.6.8 and 6.1.1.4'
Cr Cr -0.1635 2.4439 'International Tables Vol C Tables 4.2.6.8 and 6.1.1.4'
F F 0.0727 0.0534 'International Tables Vol C Tables 4.2.6.8 and 6.1.1.4'
N N 0.0311 0.0180 'International Tables Vol C Tables 4.2.6.8 and 6.1.1.4'
P P 0.2955 0.4335 'International Tables Vol C Tables 4.2.6.8 and 6.1.1.4'

loop_
_exptl_crystal_face_index_h
_exptl_crystal_face_index_k
_exptl_crystal_face_index_l
_exptl_crystal_face_perp_dist
0 0 1 0.0415
0 0 -1 0.0845
-1 1 0 0.2952
1 -1 0 0.1912
0 -1 0 0.1031
0 1 0 0.0791

loop_
_geom_angle_atom_site_label_1
_geom_angle_atom_site_label_2
_geom_angle_atom_site_label_3
_geom_angle
_geom_angle_site_symmetry_1
_geom_angle_site_symmetry_3
N1 Cr1 N6 93.76(9) . .
N2 Cr1 N1 78.05(8) . .
N2 Cr1 N3 78.29(8) . .
N2 Cr1 N4 99.41(8) . .
N2 Cr1 N5 178.21(9) . .
N2 Cr1 N6 103.69(8) . .
N3 Cr1 N1 156.34(8) . .
N3 Cr1 N6 91.65(9) . .
N4 Cr1 N1 92.39(9) . .
N4 Cr1 N3 91.60(9) . .
N4 Cr1 N6 156.85(9) . .
N5 Cr1 N1 101.79(8) . .
N5 Cr1 N3 101.86(8) . .
N5 Cr1 N4 78.81(9) . .
N5 Cr1 N6 78.09(9) . .
C7 N1 Cr1 125.90(19) . .
C7 N1 C11 118.6(2) . .
C11 N1 Cr1 115.51(15) . .
C12 N2 Cr1 119.47(15) . .
C17 N2 Cr1 118.95(14) . .
C17 N2 C12 121.45(18) . .
C18 N3 Cr1 115.49(15) . .
C22 N3 Cr1 126.32(18) . .
C22 N3 C18 118.2(2) . .
C23 N4 Cr1 126.00(18) . .
C23 N4 C27 119.6(2) . .
C27 N4 Cr1 114.37(19) . .
C28 N5 Cr1 118.72(19) . .
C28 N5 C32 122.1(2) . .
C32 N5 Cr1 119.12(19) . .
C33 N6 Cr1 115.4(2) . .
C37 N6 Cr1 125.65(18) . .
C37 N6 C33 118.8(2) . .
N1 C7 H7 119.2 . .
N1 C7 C8 121.6(3) . .
C8 C7 H7 119.2 . .
C7 C8 H8 120.1 . .
C9 C8 C7 119.7(3) . .
C9 C8 H8 120.1 . .
C8 C9 H9 120.3 . .
C8 C9 C10 119.5(3) . .
C10 C9 H9 120.3 . .
C9 C10 H10 120.7 . .
C11 C10 C9 118.7(3) . .
C11 C10 H10 120.7 . .
N1 C11 C10 122.0(2) . .
N1 C11 C12 114.2(2) . .
C10 C11 C12 123.8(2) . .
N2 C12 C11 112.64(19) . .
N2 C12 C13 120.8(2) . .
C13 C12 C11 126.6(2) . .
C12 C13 H13 120.8 . .
C12 C13 C14 118.3(2) . .
C14 C13 H13 120.8 . .
C13 C14 C15 121.3(2) . .
C16 C14 C13 120.1(2) . .
C16 C14 C15 118.6(2) . .
C15 C15 C14 176.6(4) 2_566 .
C14 C16 H16 120.8 . .
C17 C16 C14 118.4(2) . .
C17 C16 H16 120.8 . .
N2 C17 C16 120.9(2) . .
N2 C17 C18 113.31(18) . .
C16 C17 C18 125.8(2) . .
N3 C18 C17 113.9(2) . .
N3 C18 C19 122.2(2) . .
C19 C18 C17 123.9(2) . .
C18 C19 H19 120.6 . .
C18 C19 C20 118.8(2) . .
C20 C19 H19 120.6 . .
C19 C20 H20 120.4 . .
C21 C20 C19 119.1(3) . .
C21 C20 H20 120.4 . .
C20 C21 H21 120.2 . .
C20 C21 C22 119.6(3) . .
C22 C21 H21 120.2 . .
N3 C22 C21 122.1(2) . .
N3 C22 H22 118.9 . .
C21 C22 H22 118.9 . .
N4 C23 H23 119.3 . .
N4 C23 C24 121.5(3) . .
C24 C23 H23 119.3 . .
C23 C24 H24 120.9 . .
C23 C24 C25 118.3(3) . .
C25 C24 H24 120.9 . .
C24 C25 H25 119.7 . .
C26 C25 C24 120.6(3) . .
C26 C25 H25 119.7 . .
C25 C26 H26 120.5 . .
C25 C26 C27 118.9(3) . .
C27 C26 H26 120.5 . .
N4 C27 C26 121.1(3) . .
N4 C27 C28 114.7(2) . .
C26 C27 C28 124.1(3) . .
N5 C28 C27 113.1(2) . .
N5 C28 C29 119.4(3) . .
C29 C28 C27 127.4(3) . .
C28 C29 H29 120.8 . .
C30 C29 C28 118.5(3) . .
C30 C29 H29 120.8 . .
C29 C30 H30 119.2 . .
C31 C30 C29 121.5(3) . .
C31 C30 H30 119.2 . .
C30 C31 H31 121.0 . .
C30 C31 C32 118.1(3) . .
C32 C31 H31 121.0 . .
N5 C32 C31 120.3(3) . .
N5 C32 C33 113.1(2) . .
C31 C32 C33 126.5(3) . .
N6 C33 C32 114.0(2) . .
N6 C33 C34 120.8(3) . .
C34 C33 C32 125.2(3) . .
C33 C34 H34 120.3 . .
C33 C34 C35 119.3(3) . .
C35 C34 H34 120.3 . .
C34 C35 H35 120.0 . .
C36 C35 C34 120.0(3) . .
C36 C35 H35 120.0 . .
C35 C36 H36 120.8 . .
C35 C36 C37 118.5(4) . .
C37 C36 H36 120.8 . .
N6 C37 C36 122.5(3) . .
N6 C37 H37 118.7 . .
C36 C37 H37 118.7 . .
F10A P8A F9A 90.2(6) . .
F10A P8A F11A 90.5(6) . .
F10A P8A F12A 93.5(5) . .
F10A P8A F13A 179.0(6) . .
F10A P8A F14A 91.3(7) . .
F11A P8A F9A 87.6(6) . .
F11A P8A F13A 90.3(6) . .
F11A P8A F14A 176.3(7) . .
F12A P8A F9A 176.2(6) . .
F12A P8A F11A 91.5(5) . .
F12A P8A F13A 87.0(5) . .
F12A P8A F14A 91.5(6) . .
F13A P8A F9A 89.3(5) . .
F14A P8A F9A 89.2(6) . .
F14A P8A F13A 87.8(7) . .
F9B P8B F10B 90.2(5) . .
F9B P8B F11B 91.0(5) . .
F9B P8B F12B 177.7(6) . .
F9B P8B F14B 91.8(6) . .
F10B P8B F12B 88.7(4) . .
F10B P8B F14B 88.3(7) . .
F11B P8B F10B 89.5(5) . .
F11B P8B F12B 86.9(5) . .
F11B P8B F14B 176.4(6) . .
F12B P8B F14B 90.2(6) . .
F13B P8B F9B 92.9(5) . .
F13B P8B F10B 176.9(6) . .
F13B P8B F11B 90.1(6) . .
F13B P8B F12B 88.3(5) . .
F13B P8B F14B 92.0(7) . .
F2 P1 F3 91.89(15) . .
F2 P1 F4 90.29(15) . .
F2 P1 F5 178.50(15) . .
F2 P1 F6 88.68(15) . .
F2 P1 F7 89.53(16) . .
F3 P1 F4 88.88(16) . .
F3 P1 F5 89.38(14) . .
F4 P1 F5 88.95(14) . .
F6 P1 F3 179.18(17) . .
F6 P1 F4 90.53(17) . .
F6 P1 F5 90.03(15) . .
F6 P1 F7 91.63(18) . .
F7 P1 F3 88.96(18) . .
F7 P1 F4 177.83(18) . .
F7 P1 F5 91.29(16) . .
F20 P19 F20 180.0 . 2_667
F21 P19 F20 89.23(13) 2_667 2_667
F21 P19 F20 90.77(13) . 2_667
F21 P19 F20 89.23(13) . .
F21 P19 F20 90.77(13) 2_667 .
F21 P19 F21 180.0 . 2_667
F22 P19 F20 90.29(16) . .
F22 P19 F20 89.71(16) . 2_667
F22 P19 F20 89.71(16) 2_667 .
F22 P19 F20 90.29(16) 2_667 2_667
F22 P19 F21 88.58(14) 2_667 2_667
F22 P19 F21 91.42(14) . 2_667
F22 P19 F21 91.42(14) 2_667 .
F22 P19 F21 88.58(14) . .
F22 P19 F22 180.0 2_667 .
H40A C40 H40B 109.5 . .
H40A C40 H40C 109.5 . .
H40B C40 H40C 109.5 . .
C41 C40 H40A 109.5 . .
C41 C40 H40B 109.5 . .
C41 C40 H40C 109.5 . .
N42 C41 C40 178.9(6) . .
F16 P15 F16 180.0 2_666 .
F16 P15 F17 90.72(11) . .
F16 P15 F17 90.72(11) 2_666 2_666
F16 P15 F17 89.28(11) . 2_666
F16 P15 F17 89.28(11) 2_666 .
F17 P15 F17 180.0 . 2_666
F18 P15 F16 90.03(12) . .
F18 P15 F16 90.03(12) 2_666 2_666
F18 P15 F16 89.97(12) . 2_666
F18 P15 F16 89.97(12) 2_666 .
F18 P15 F17 90.35(11) 2_666 2_666
F18 P15 F17 89.65(11) . 2_666
F18 P15 F17 90.35(11) . .
F18 P15 F17 89.65(11) 2_666 .
F18 P15 F18 180.00(15) . 2_666
H46D C46A H46E 109.5 . .
H46D C46A H46F 109.5 . .
H46E C46A H46F 109.5 . .
C47A C46A H46D 109.5 . .
C47A C46A H46E 109.5 . .
C47A C46A H46F 109.5 . .
H46A C46B H46B 109.5 . .
H46A C46B H46C 109.5 . .
H46B C46B H46C 109.5 . .
C47B C46B H46A 109.5 . .
C47B C46B H46B 109.5 . .
C47B C46B H46C 109.5 . .
N48A C47A C46A 176(3) . .
N48B C47B C46B 180(3) . .
H43A C43B H43B 109.5 . .
H43A C43B H43C 109.5 . .
H43B C43B H43C 109.5 . .
C44B C43B H43A 109.5 . .
C44B C43B H43B 109.5 . .
C44B C43B H43C 109.5 . .
N45B C44B C43B 167(3) . .
H43D C43A H43E 109.5 . .
H43D C43A H43F 109.5 . .
H43E C43A H43F 109.5 . .
C44A C43A H43D 109.5 . .
C44A C43A H43E 109.5 . .
C44A C43A H43F 109.5 . .
N45A C44A C43A 170.2(17) . .
H52D C52A H52E 109.5 . .
H52D C52A H52F 109.5 . .
H52E C52A H52F 109.5 . .
C53A C52A H52D 109.5 . .
C53A C52A H52E 109.5 . .
C53A C52A H52F 109.5 . .
N54A C53A C52A 177.0(14) . .
H52A C52B H52B 109.5 . .
H52A C52B H52C 109.5 . .
H52B C52B H52C 109.5 . .
C53B C52B H52A 109.5 . .
C53B C52B H52B 109.5 . .
C53B C52B H52C 109.5 . .
N54B C53B C52B 163(3) . .
H49A C49 H49B 109.5 . .
H49A C49 H49C 109.5 . .
H49B C49 H49C 109.5 . .
C50 C49 H49A 109.5 . .
C50 C49 H49B 109.5 . .
C50 C49 H49C 109.5 . .
N51 C50 C49 178.9(6) . .

loop_
_geom_bond_atom_site_label_1
_geom_bond_atom_site_label_2
_geom_bond_distance
_geom_bond_site_symmetry_2
Cr1 N1 2.063(2) .
Cr1 N2 1.9871(18) .
Cr1 N3 2.063(2) .
Cr1 N4 2.051(2) .
Cr1 N5 1.990(2) .
Cr1 N6 2.069(2) .
N1 C7 1.353(3) .
N1 C11 1.359(3) .
N2 C12 1.349(3) .
N2 C17 1.345(3) .
N3 C18 1.357(3) .
N3 C22 1.346(3) .
N4 C23 1.334(4) .
N4 C27 1.367(3) .
N5 C28 1.335(4) .
N5 C32 1.351(4) .
N6 C33 1.363(3) .
N6 C37 1.342(4) .
C7 H7 0.9500 .
C7 C8 1.377(4) .
C8 H8 0.9500 .
C8 C9 1.370(5) .
C9 H9 0.9500 .
C9 C10 1.388(4) .
C10 H10 0.9500 .
C10 C11 1.379(4) .
C11 C12 1.474(3) .
C12 C13 1.375(3) .
C13 H13 0.9500 .
C13 C14 1.400(3) .
C14 C15 1.422(3) .
C14 C16 1.398(3) .
C15 C15 1.194(5) 2_566
C16 H16 0.9500 .
C16 C17 1.375(3) .
C17 C18 1.475(3) .
C18 C19 1.374(3) .
C19 H19 0.9500 .
C19 C20 1.386(4) .
C20 H20 0.9500 .
C20 C21 1.372(4) .
C21 H21 0.9500 .
C21 C22 1.372(4) .
C22 H22 0.9500 .
C23 H23 0.9500 .
C23 C24 1.388(4) .
C24 H24 0.9500 .
C24 C25 1.390(5) .
C25 H25 0.9500 .
C25 C26 1.361(5) .
C26 H26 0.9500 .
C26 C27 1.378(4) .
C27 C28 1.466(4) .
C28 C29 1.397(4) .
C29 H29 0.9500 .
C29 C30 1.378(6) .
C30 H30 0.9500 .
C30 C31 1.369(5) .
C31 H31 0.9500 .
C31 C32 1.384(4) .
C32 C33 1.469(5) .
C33 C34 1.380(5) .
C34 H34 0.9500 .
C34 C35 1.386(6) .
C35 H35 0.9500 .
C35 C36 1.365(5) .
C36 H36 0.9500 .
C36 C37 1.384(5) .
C37 H37 0.9500 .
P8A F9A 1.613(9) .
P8A F10A 1.545(8) .
P8A F11A 1.576(9) .
P8A F12A 1.552(8) .
P8A F13A 1.597(8) .
P8A F14A 1.585(9) .
P8B F9B 1.568(7) .
P8B F10B 1.594(7) .
P8B F11B 1.588(9) .
P8B F12B 1.612(7) .
P8B F13B 1.564(8) .
P8B F14B 1.616(10) .
P1 F2 1.567(2) .
P1 F3 1.583(2) .
P1 F4 1.584(2) .
P1 F5 1.618(2) .
P1 F6 1.570(2) .
P1 F7 1.578(3) .
P19 F20 1.600(2) .
P19 F20 1.600(2) 2_667
P19 F21 1.585(2) 2_667
P19 F21 1.585(2) .
P19 F22 1.585(3) 2_667
P19 F22 1.585(3) .
N42 C41 1.148(7) .
C40 H40A 0.9800 .
C40 H40B 0.9800 .
C40 H40C 0.9800 .
C40 C41 1.474(8) .
P15 F16 1.5913(19) .
P15 F16 1.5913(19) 2_666
P15 F17 1.5991(17) 2_666
P15 F17 1.5991(17) .
P15 F18 1.5884(19) .
P15 F18 1.5884(19) 2_666
N48A C47A 1.133(15) .
N48B C47B 1.130(14) .
C46A H46D 0.9800 .
C46A H46E 0.9800 .
C46A H46F 0.9800 .
C46A C47A 1.443(16) .
C46B H46A 0.9800 .
C46B H46B 0.9800 .
C46B H46C 0.9800 .
C46B C47B 1.453(15) .
N45B C44B 1.140(16) .
C43B H43A 0.9800 .
C43B H43B 0.9800 .
C43B H43C 0.9800 .
C43B C44B 1.432(16) .
N45A C44A 1.115(11) .
C43A H43D 0.9800 .
C43A H43E 0.9800 .
C43A H43F 0.9800 .
C43A C44A 1.437(12) .
N54A C53A 1.139(14) .
C52A H52D 0.9800 .
C52A H52E 0.9800 .
C52A H52F 0.9800 .
C52A C53A 1.447(11) .
N54B C53B 1.182(18) .
C52B H52A 0.9800 .
C52B H52B 0.9800 .
C52B H52C 0.9800 .
C52B C53B 1.461(16) .
N51 C50 1.141(6) .
C49 H49A 0.9800 .
C49 H49B 0.9800 .
C49 H49C 0.9800 .
C49 C50 1.443(7) .

loop_
_geom_torsion_atom_site_label_1
_geom_torsion_atom_site_label_2
_geom_torsion_atom_site_label_3
_geom_torsion_atom_site_label_4
_geom_torsion
Cr1 N1 C7 C8 -179.8(2)
Cr1 N1 C11 C10 180.0(2)
Cr1 N1 C11 C12 0.6(3)
Cr1 N2 C12 C11 3.5(3)
Cr1 N2 C12 C13 -176.22(17)
Cr1 N2 C17 C16 177.28(17)
Cr1 N2 C17 C18 -1.8(3)
Cr1 N3 C18 C17 0.7(3)
Cr1 N3 C18 C19 -178.2(2)
Cr1 N3 C22 C21 177.9(3)
Cr1 N4 C23 C24 175.7(2)
Cr1 N4 C27 C26 -174.6(2)
Cr1 N4 C27 C28 4.8(3)
Cr1 N5 C28 C27 3.9(3)
Cr1 N5 C28 C29 -176.0(2)
Cr1 N5 C32 C31 176.3(2)
Cr1 N5 C32 C33 -4.7(3)
Cr1 N6 C33 C32 -3.9(3)
Cr1 N6 C33 C34 174.5(3)
Cr1 N6 C37 C36 -174.0(3)
N1 C7 C8 C9 0.1(5)
N1 C11 C12 N2 -2.6(3)
N1 C11 C12 C13 177.2(2)
N2 C12 C13 C14 -0.2(3)
N2 C17 C18 N3 0.7(3)
N2 C17 C18 C19 179.6(2)
N3 C18 C19 C20 0.8(4)
N4 C23 C24 C25 -0.6(5)
N4 C27 C28 N5 -5.6(4)
N4 C27 C28 C29 174.3(3)
N5 C28 C29 C30 -0.9(5)
N5 C32 C33 N6 5.5(4)
N5 C32 C33 C34 -172.8(3)
N6 C33 C34 C35 0.0(6)
C7 N1 C11 C10 0.7(4)
C7 N1 C11 C12 -178.7(2)
C7 C8 C9 C10 0.2(5)
C8 C9 C10 C11 -0.1(5)
C9 C10 C11 N1 -0.4(4)
C9 C10 C11 C12 179.0(3)
C10 C11 C12 N2 178.0(2)
C10 C11 C12 C13 -2.2(4)
C11 N1 C7 C8 -0.6(4)
C11 C12 C13 C14 -179.9(2)
C12 N2 C17 C16 1.5(3)
C12 N2 C17 C18 -177.6(2)
C12 C13 C14 C15 180.0(2)
C12 C13 C14 C16 -0.3(4)
C13 C14 C16 C17 1.3(4)
C14 C16 C17 N2 -1.9(4)
C14 C16 C17 C18 177.1(2)
C15 C14 C16 C17 -179.0(2)
C16 C17 C18 N3 -178.4(2)
C16 C17 C18 C19 0.5(4)
C17 N2 C12 C11 179.3(2)
C17 N2 C12 C13 -0.4(3)
C17 C18 C19 C20 -178.1(3)
C18 N3 C22 C21 -1.1(5)
C18 C19 C20 C21 -2.2(5)
C19 C20 C21 C22 2.1(6)
C20 C21 C22 N3 -0.4(6)
C22 N3 C18 C17 179.8(2)
C22 N3 C18 C19 0.9(4)
C23 N4 C27 C26 3.1(4)
C23 N4 C27 C28 -177.5(2)
C23 C24 C25 C26 1.7(6)
C24 C25 C26 C27 -0.3(6)
C25 C26 C27 N4 -2.0(5)
C25 C26 C27 C28 178.6(3)
C26 C27 C28 N5 173.8(3)
C26 C27 C28 C29 -6.3(5)
C27 N4 C23 C24 -1.7(4)
C27 C28 C29 C30 179.2(3)
C28 N5 C32 C31 -2.0(4)
C28 N5 C32 C33 177.0(2)
C28 C29 C30 C31 -0.7(5)
C29 C30 C31 C32 1.0(5)
C30 C31 C32 N5 0.3(4)
C30 C31 C32 C33 -178.5(3)
C31 C32 C33 N6 -175.6(3)
C31 C32 C33 C34 6.1(5)
C32 N5 C28 C27 -177.8(2)
C32 N5 C28 C29 2.3(4)
C32 C33 C34 C35 178.2(4)
C33 N6 C37 C36 1.8(5)
C33 C34 C35 C36 1.6(7)
C34 C35 C36 C37 -1.5(7)
C35 C36 C37 N6 -0.1(6)
C37 N6 C33 C32 179.9(3)
C37 N6 C33 C34 -1.7(4)

loop_
_exptl_oxdiff_crystal_face_indexfrac_h
_exptl_oxdiff_crystal_face_indexfrac_k
_exptl_oxdiff_crystal_face_indexfrac_l
_exptl_oxdiff_crystal_face_x
_exptl_oxdiff_crystal_face_y
_exptl_oxdiff_crystal_face_z
0.0001 -0.0001 0.9997 -0.0716 -0.0235 -0.0073
-0.0001 0.0001 -0.9997 0.0716 0.0235 0.0073
-0.9987 0.9997 -0.0010 -0.0370 0.0903 -0.1466
0.9987 -0.9997 0.0010 0.0370 -0.0903 0.1466
-0.0004 -0.9992 0.0006 0.0720 -0.1091 -0.0047
0.0004 0.9992 -0.0006 -0.0720 0.1091 0.0047
